data_4300536
loop_
_publ_author_name
'Halfen, Jason'
'Phillips, James'

_publ_section_title
;
Gas-Solid Structure Differences in Haloacetonitrile-BF3...
;
_journal_name_full 'Inorganic Chemistry'
_journal_paper_doi 10.1021/ic051491x
_journal_year 2006
_chemical_formula_sum 'C2 H2 B F4 N'
_chemical_formula_weight 126.86
_space_group_IT_number 4
_symmetry_cell_setting monoclinic
_symmetry_space_group_name_Hall 'P 2yb'
_symmetry_space_group_name_H-M 'P 1 21 1'
_cell_angle_alpha 90.00
_cell_angle_beta 99.00(2)
_cell_angle_gamma 90.00
_cell_formula_units_Z 2
_cell_length_a 5.173(1)
_cell_length_b 5.754(1)
_cell_length_c 7.927(1)
_cell_measurement_temperature 173(2)
_cell_volume 233.05(8)
_diffrn_ambient_temperature 173(2)
_exptl_crystal_density_diffrn 1.809
_cod_depositor_comments
;
The following automatic conversions were performed:
'_symmetry_cell_setting' value 'Monoclinic' changed to 'monoclinic'
according to '/home/saulius/struct/CIF-dictionaries/cif_core.dic'
dictionary named 'cif_core.dic' version 2.4.1 from 2010-06-29.

Automatic conversion script
Id: cif_fix_enum 1527 2010-12-29 10:47:43Z saulius 
;
_cod_original_sg_symbol_H-M 'P 21'
_cod_database_code 4300536

loop_
_symmetry_equiv_pos_as_xyz
'x, y, z'
'-x, y+1/2, -z'

loop_
_atom_site_label
_atom_site_type_symbol
_atom_site_fract_x
_atom_site_fract_y
_atom_site_fract_z
_atom_site_U_iso_or_equiv
_atom_site_adp_type
_atom_site_occupancy
_atom_site_symmetry_multiplicity
_atom_site_calc_flag
_atom_site_refinement_flags
_atom_site_disorder_assembly
_atom_site_disorder_group
B1 B -0.6527(9) 0.3222(8) 0.7150(7) 0.0297(11) Uani 1 1 d . . .
F1 F -0.8574(5) 0.4177(5) 0.6142(3) 0.0453(8) Uani 1 1 d . . .
F2 F -0.7046(6) 0.2664(5) 0.8733(3) 0.0487(8) Uani 1 1 d . . .
F3 F -0.5423(6) 0.1439(5) 0.6406(4) 0.0508(9) Uani 1 1 d . . .
N1 N -0.4305(7) 0.5262(7) 0.7474(5) 0.0289(8) Uani 1 1 d . . .
C1 C -0.0797(8) 0.8523(8) 0.7983(6) 0.0333(10) Uani 1 1 d . . .
H1A H -0.0245 0.8968 0.6884 0.040 Uiso 1 1 calc R . .
H1B H -0.1539 0.9909 0.8472 0.040 Uiso 1 1 calc R . .
C2 C -0.2768(8) 0.6670(8) 0.7705(5) 0.0278(9) Uani 1 1 d . . .
F4 F 0.1293(4) 0.7711(5) 0.9082(3) 0.0399(7) Uani 1 1 d . . .

loop_
_atom_site_aniso_label
_atom_site_aniso_U_11
_atom_site_aniso_U_22
_atom_site_aniso_U_33
_atom_site_aniso_U_23
_atom_site_aniso_U_13
_atom_site_aniso_U_12
B1 0.030(2) 0.028(2) 0.031(2) -0.007(2) 0.0057(18) -0.007(2)
F1 0.0331(13) 0.0516(18) 0.0484(16) 0.0001(15) -0.0028(12) -0.0038(13)
F2 0.0668(18) 0.0484(16) 0.0335(15) 0.0027(14) 0.0166(13) -0.0221(16)
F3 0.0510(17) 0.0403(15) 0.0616(18) -0.0217(16) 0.0103(14) -0.0005(14)
N1 0.0310(19) 0.0306(18) 0.0256(18) -0.0012(15) 0.0063(14) -0.0031(17)
C1 0.033(2) 0.029(2) 0.037(2) 0.0030(19) 0.0035(17) -0.0058(19)
C2 0.032(2) 0.032(2) 0.0207(19) -0.0019(19) 0.0063(15) 0.005(2)
F4 0.0324(13) 0.0372(15) 0.0474(16) -0.0007(13) -0.0026(11) -0.0055(12)

loop_
_geom_bond_atom_site_label_1
_geom_bond_atom_site_label_2
_geom_bond_distance
_geom_bond_site_symmetry_2
_geom_bond_publ_flag
B1 F1 1.342(6) . ?
B1 F3 1.353(6) . ?
B1 F2 1.360(6) . ?
B1 N1 1.635(6) . ?
N1 C2 1.131(5) . ?
C1 F4 1.362(5) . ?
C1 C2 1.468(6) . ?
